data_4116426
loop_
_publ_author_name
'Roger Alberto'
'Roger Schibli'
'August P. Schubiger'
'Ulrich Abram'
'H.-J. Pietzsch'
'B. Johannsen'

_publ_section_title
;
 First Application of fac-[99mTc(OH2)3(CO)3]+ in Bioorganometallic
 Chemistry: Design, Structure, and in Vitro Affinity of a 5-HT1A Receptor
 Ligand Labeled with 99mTc
;
_journal_name_full 'Journal of the American Chemical Society'
_journal_page_first 6076
_journal_page_last 6077
_journal_paper_doi 10.1021/ja990765a
_journal_volume 121
_journal_year 1999
_chemical_formula_moiety '[Tc(CO)Cl(way)]'
_chemical_formula_sum 'C23 H26 Cl N4 O4 Tc'
_chemical_formula_weight 555.93
_chemical_name_systematic Tricarbonylchloro(way)technetium(I)
_space_group_IT_number 19
_symmetry_cell_setting orthorhombic
_symmetry_space_group_name_Hall 'P 2ac 2ab'
_symmetry_space_group_name_H-M 'P 21 21 21'
_atom_sites_solution_hydrogens geom
_atom_sites_solution_primary direct
_atom_sites_solution_secondary difmap
_audit_creation_method SHELXL-97
_cell_angle_alpha 90.00
_cell_angle_beta 90.00
_cell_angle_gamma 90.00
_cell_formula_units_Z 4
_cell_length_a 6.919(1)
_cell_length_b 15.315(3)
_cell_length_c 23.727(4)
_cell_measurement_reflns_used 25
_cell_measurement_temperature 213(2)
_cell_measurement_theta_max 22.18
_cell_measurement_theta_min 14.63
_cell_volume 2514.2(7)
_computing_cell_refinement SET4
_computing_data_collection CAD4
_computing_data_reduction HELENA
_computing_molecular_graphics ZORTEP,SCHAKAL
_computing_publication_material SHELXL97
_computing_structure_refinement 'SHELXL-97 (Sheldrick, 1997)'
_computing_structure_solution 'SHELXS-97 (Sheldrick, 1990)'
_diffrn_ambient_temperature 213(2)
_diffrn_measured_fraction_theta_full 0.997
_diffrn_measured_fraction_theta_max 0.997
_diffrn_measurement_device_type CAD4
_diffrn_measurement_method 'omega scans'
_diffrn_radiation_monochromator graphite
_diffrn_radiation_source 'fine-focus sealed tube'
_diffrn_radiation_type CuK\a
_diffrn_radiation_wavelength 1.54184
_diffrn_reflns_av_R_equivalents 0.0222
_diffrn_reflns_av_sigmaI/netI 0.0401
_diffrn_reflns_limit_h_max 8
_diffrn_reflns_limit_h_min -1
_diffrn_reflns_limit_k_max 18
_diffrn_reflns_limit_k_min -18
_diffrn_reflns_limit_l_max 27
_diffrn_reflns_limit_l_min -1
_diffrn_reflns_number 5817
_diffrn_reflns_theta_full 65.05
_diffrn_reflns_theta_max 65.05
_diffrn_reflns_theta_min 5.78
_diffrn_standards_decay_% 2.5
_diffrn_standards_interval_count 300
_diffrn_standards_interval_time 3600
_diffrn_standards_number 3
_exptl_absorpt_coefficient_mu 5.924
_exptl_absorpt_correction_T_max 0.984
_exptl_absorpt_correction_T_min 0.835
_exptl_absorpt_correction_type psi-scans
_exptl_crystal_colour colourless
_exptl_crystal_density_diffrn 1.469
_exptl_crystal_description block
_exptl_crystal_F_000 1136
_exptl_crystal_size_max 0.15
_exptl_crystal_size_mid 0.10
_exptl_crystal_size_min 0.10
_refine_diff_density_max 0.510
_refine_diff_density_min -0.304
_refine_diff_density_rms 0.052
_refine_ls_abs_structure_details 'Flack H D (1983), Acta Cryst. A39, 876-881'
_refine_ls_abs_structure_Flack 0.007(13)
_refine_ls_extinction_method none
_refine_ls_goodness_of_fit_ref 1.031
_refine_ls_hydrogen_treatment constr
_refine_ls_matrix_type full
_refine_ls_number_parameters 298
_refine_ls_number_reflns 4262
_refine_ls_number_restraints 0
_refine_ls_restrained_S_all 1.031
_refine_ls_R_factor_all 0.0448
_refine_ls_R_factor_gt 0.0333
_refine_ls_shift/su_max 0.001
_refine_ls_shift/su_mean 0.000
_refine_ls_structure_factor_coef Fsqd
_refine_ls_weighting_details 'w=1/[\s^2^(Fo^2^)+(0.0351P)^2^+1.3152P] where P=(Fo^2^+2Fc^2^)/3'
_refine_ls_weighting_scheme calc
_refine_ls_wR_factor_gt 0.0759
_refine_ls_wR_factor_ref 0.0799
_reflns_number_gt 3732
_reflns_number_total 4262
_reflns_threshold_expression >2sigma(I)
_cod_data_source_file ja990765a.cif
_cod_data_source_block JA990765A-57
_cod_depositor_comments
;
The following automatic conversions were performed:

'_refine_ls_weighting_scheme' value 'calc
w=1/[\s^2^(Fo^2^)+(0.0351P)^2^+1.3152P] where P=(Fo^2^+2Fc^2^)/3' was
changed to 'calc'. New tag '_refine_ls_weighting_details' was
created. The value of the new tag was set to
'w=1/[\s^2^(Fo^2^)+(0.0351P)^2^+1.3152P] where P=(Fo^2^+2Fc^2^)/3'.

Automatic conversion script
Id: cif_fix_values 3143 2015-03-26 13:38:13Z robertas 
;
_cod_database_code 4116426

loop_
_symmetry_equiv_pos_as_xyz
'x, y, z'
'x+1/2, -y+1/2, -z'
'-x, y+1/2, -z+1/2'
'-x+1/2, -y, z+1/2'

loop_
_atom_site_label
_atom_site_type_symbol
_atom_site_fract_x
_atom_site_fract_y
_atom_site_fract_z
_atom_site_U_iso_or_equiv
_atom_site_adp_type
_atom_site_occupancy
_atom_site_calc_flag
_atom_site_refinement_flags
Tc Tc 0.93089(6) 0.12219(2) 0.129838(14) 0.04342(10) Uani 1 d .
Cl Cl 0.77793(19) 0.17690(9) 0.21732(5) 0.0567(3) Uani 1 d .
C1 C 0.8223(8) 0.2113(4) 0.0847(2) 0.0566(14) Uani 1 d .
O1 O 0.7561(7) 0.2644(3) 0.0559(2) 0.0876(14) Uani 1 d .
C2 C 0.7088(9) 0.0541(3) 0.1104(2) 0.0583(14) Uani 1 d .
O2 O 0.5715(8) 0.0156(3) 0.09960(18) 0.0867(13) Uani 1 d .
C3 C 1.0676(10) 0.0803(4) 0.0661(2) 0.0620(13) Uani 1 d .
O3 O 1.1538(7) 0.0550(3) 0.02835(17) 0.0975(16) Uani 1 d .
N11 N 1.0752(8) 0.0274(2) 0.18414(15) 0.0525(10) Uani 1 d .
C12 C 1.0227(9) -0.0551(3) 0.1938(2) 0.0634(16) Uani 1 d .
H12 H 0.9111 -0.0768 0.1761 0.076 Uiso 1 calc R
C13 C 1.1259(11) -0.1095(4) 0.2287(2) 0.0764(19) Uani 1 d .
H13 H 1.0847 -0.1672 0.2346 0.092 Uiso 1 calc R
C14 C 1.2882(11) -0.0792(4) 0.2547(2) 0.0764(18) Uani 1 d .
H14 H 1.3589 -0.1154 0.2792 0.092 Uiso 1 calc R
C15 C 1.3469(9) 0.0050(4) 0.2448(2) 0.0671(16) Uani 1 d .
H15 H 1.4593 0.0272 0.2619 0.081 Uiso 1 calc R
C16 C 1.2376(8) 0.0568(3) 0.20915(19) 0.0500(12) Uani 1 d .
C17 C 1.2875(8) 0.1471(3) 0.1962(2) 0.0535(13) Uani 1 d .
H17 H 1.3963 0.1734 0.2128 0.064 Uiso 1 calc R
N18 N 1.1814(6) 0.1898(2) 0.16202(16) 0.0479(10) Uani 1 d .
C19 C 1.2306(9) 0.2817(3) 0.1525(2) 0.0572(14) Uani 1 d .
H19A H 1.3400 0.2976 0.1766 0.069 Uiso 1 calc R
H19B H 1.1204 0.3183 0.1633 0.069 Uiso 1 calc R
C20 C 1.2828(9) 0.3005(4) 0.0913(2) 0.0605(14) Uani 1 d .
H20A H 1.1712 0.2881 0.0671 0.073 Uiso 1 calc R
H20B H 1.3890 0.2622 0.0796 0.073 Uiso 1 calc R
C21 C 1.3431(9) 0.3955(4) 0.0841(3) 0.0715(17) Uani 1 d .
H21A H 1.4633 0.4057 0.1050 0.086 Uiso 1 calc R
H21B H 1.3687 0.4069 0.0442 0.086 Uiso 1 calc R
N31 N 1.1954(7) 0.4565(3) 0.10417(18) 0.0547(11) Uani 1 d .
C32 C 1.2721(9) 0.5438(4) 0.1115(3) 0.0691(17) Uani 1 d .
H32A H 1.3165 0.5664 0.0751 0.083 Uiso 1 calc R
H32B H 1.3831 0.5419 0.1371 0.083 Uiso 1 calc R
C33 C 1.1213(8) 0.6030(3) 0.1351(2) 0.0662(15) Uani 1 d .
H33A H 1.0803 0.5812 0.1720 0.079 Uiso 1 calc R
H33B H 1.1764 0.6613 0.1404 0.079 Uiso 1 calc R
N34 N 0.9520(7) 0.6089(2) 0.09761(15) 0.0529(10) Uani 1 d .
C35 C 0.8779(8) 0.5204(3) 0.0885(2) 0.0553(15) Uani 1 d .
H35A H 0.7690 0.5226 0.0622 0.066 Uiso 1 calc R
H35B H 0.8305 0.4968 0.1243 0.066 Uiso 1 calc R
C36 C 1.0321(8) 0.4614(3) 0.0654(2) 0.0614(15) Uani 1 d .
H36A H 0.9787 0.4029 0.0595 0.074 Uiso 1 calc R
H36B H 1.0762 0.4837 0.0289 0.074 Uiso 1 calc R
C41 C 0.8114(8) 0.6719(3) 0.1108(2) 0.0522(13) Uani 1 d .
C42 C 0.8017(10) 0.7124(4) 0.1628(2) 0.0656(16) Uani 1 d .
H42 H 0.8888 0.6966 0.1915 0.079 Uiso 1 calc R
C43 C 0.6620(13) 0.7769(4) 0.1728(3) 0.086(2) Uani 1 d .
H43 H 0.6553 0.8038 0.2084 0.103 Uiso 1 calc R
C44 C 0.5364(10) 0.8010(4) 0.1317(3) 0.0811(18) Uani 1 d .
H44 H 0.4435 0.8444 0.1390 0.097 Uiso 1 calc R
C45 C 0.5444(11) 0.7620(4) 0.0792(3) 0.0711(16) Uani 1 d .
H45 H 0.4575 0.7787 0.0507 0.085 Uiso 1 calc R
C46 C 0.6811(9) 0.6982(3) 0.0688(2) 0.0588(14) Uani 1 d .
O47 O 0.6996(6) 0.6571(2) 0.01804(14) 0.0647(10) Uani 1 d .
C48 C 0.5612(11) 0.6771(4) -0.0249(2) 0.0823(18) Uani 1 d .
H48A H 0.5903 0.6435 -0.0585 0.123 Uiso 1 calc R
H48B H 0.5669 0.7389 -0.0336 0.123 Uiso 1 calc R
H48C H 0.4327 0.6623 -0.0116 0.123 Uiso 1 calc R

loop_
_atom_site_aniso_label
_atom_site_aniso_U_11
_atom_site_aniso_U_22
_atom_site_aniso_U_33
_atom_site_aniso_U_23
_atom_site_aniso_U_13
_atom_site_aniso_U_12
Tc 0.04503(18) 0.04667(16) 0.03857(15) -0.00076(18) -0.00512(19) 0.0035(2)
Cl 0.0450(7) 0.0716(8) 0.0536(7) -0.0152(6) 0.0023(6) -0.0030(6)
C1 0.046(3) 0.061(3) 0.062(3) -0.001(3) -0.005(3) -0.001(3)
O1 0.067(3) 0.085(3) 0.111(3) 0.037(3) -0.023(3) 0.014(2)
C2 0.064(4) 0.059(3) 0.052(3) -0.002(2) -0.011(3) 0.000(3)
O2 0.084(3) 0.087(3) 0.090(3) -0.001(2) -0.033(3) -0.024(3)
C3 0.065(3) 0.077(3) 0.044(3) -0.001(2) -0.016(3) 0.014(3)
O3 0.096(4) 0.144(4) 0.052(2) -0.021(3) 0.003(2) 0.038(3)
N11 0.069(3) 0.050(2) 0.0377(19) 0.0010(16) -0.002(3) 0.010(3)
C12 0.084(5) 0.048(3) 0.059(3) 0.001(2) -0.009(3) 0.006(3)
C13 0.111(6) 0.057(3) 0.061(3) 0.007(3) 0.001(3) 0.019(4)
C14 0.098(5) 0.075(4) 0.056(3) 0.011(3) -0.006(4) 0.037(4)
C15 0.069(4) 0.082(4) 0.051(3) 0.000(3) -0.012(3) 0.020(3)
C16 0.049(3) 0.064(3) 0.037(2) 0.001(2) 0.001(2) 0.014(3)
C17 0.042(3) 0.067(3) 0.052(3) -0.002(2) -0.003(2) 0.001(2)
N18 0.048(2) 0.050(2) 0.046(2) 0.0044(19) 0.006(2) 0.006(2)
C19 0.054(3) 0.056(3) 0.061(3) 0.001(2) 0.000(3) -0.010(3)
C20 0.055(3) 0.070(3) 0.056(3) 0.008(3) 0.018(3) 0.003(3)
C21 0.058(3) 0.086(4) 0.070(4) 0.017(3) 0.015(3) -0.011(3)
N31 0.051(3) 0.058(2) 0.054(2) 0.010(2) 0.001(2) -0.010(2)
C32 0.060(4) 0.077(4) 0.070(4) 0.012(3) -0.012(3) -0.021(3)
C33 0.071(4) 0.064(3) 0.063(3) 0.002(3) -0.018(3) -0.016(3)
N34 0.062(3) 0.053(2) 0.044(2) 0.0067(17) -0.014(2) -0.012(2)
C35 0.059(4) 0.052(3) 0.055(3) 0.007(2) -0.014(3) -0.013(3)
C36 0.072(4) 0.058(3) 0.054(3) 0.006(2) -0.013(3) -0.009(3)
C41 0.061(3) 0.047(3) 0.049(3) 0.009(2) 0.000(3) -0.009(3)
C42 0.083(4) 0.062(3) 0.051(3) -0.002(3) 0.005(3) -0.014(3)
C43 0.120(7) 0.075(4) 0.062(4) -0.006(3) 0.023(4) -0.015(4)
C44 0.088(5) 0.064(3) 0.091(4) -0.003(4) 0.018(5) -0.008(3)
C45 0.073(5) 0.063(3) 0.077(4) 0.012(3) -0.002(4) -0.005(3)
C46 0.069(4) 0.052(3) 0.056(3) 0.008(2) 0.006(3) -0.012(3)
O47 0.077(3) 0.065(2) 0.052(2) 0.0068(17) -0.015(2) 0.006(2)
C48 0.087(5) 0.094(4) 0.065(3) 0.022(3) -0.027(4) -0.002(5)

loop_
_atom_type_symbol
_atom_type_description
_atom_type_scat_dispersion_real
_atom_type_scat_dispersion_imag
_atom_type_scat_source
C C 0.0181 0.0091 'International Tables Vol C Tables 4.2.6.8 and 6.1.1.4'
H H 0.0000 0.0000 'International Tables Vol C Tables 4.2.6.8 and 6.1.1.4'
N N 0.0311 0.0180 'International Tables Vol C Tables 4.2.6.8 and 6.1.1.4'
O O 0.0492 0.0322 'International Tables Vol C Tables 4.2.6.8 and 6.1.1.4'
Cl Cl 0.3639 0.7018 'International Tables Vol C Tables 4.2.6.8 and 6.1.1.4'
Tc Tc 0.0057 3.0049 'International Tables Vol C Tables 4.2.6.8 and 6.1.1.4'

loop_
_geom_angle_atom_site_label_1
_geom_angle_atom_site_label_2
_geom_angle_atom_site_label_3
_geom_angle
C1 Tc C3 89.5(2)
C1 Tc C2 86.4(2)
C3 Tc C2 91.3(3)
C1 Tc N18 100.0(2)
C3 Tc N18 92.5(2)
C2 Tc N18 172.56(19)
C1 Tc N11 175.1(2)
C3 Tc N11 91.00(19)
C2 Tc N11 98.5(2)
N18 Tc N11 75.10(16)
C1 Tc Cl 93.51(18)
C3 Tc Cl 175.28(18)
C2 Tc Cl 92.50(17)
N18 Tc Cl 83.36(11)
N11 Tc Cl 85.74(11)
O1 C1 Tc 178.3(5)
O2 C2 Tc 177.5(5)
O3 C3 Tc 178.5(5)
C12 N11 C16 117.8(5)
C12 N11 Tc 127.3(4)
C16 N11 Tc 114.8(3)
N11 C12 C13 122.4(6)
C14 C13 C12 119.6(6)
C13 C14 C15 119.1(5)
C14 C15 C16 118.8(6)
N11 C16 C15 122.2(5)
N11 C16 C17 114.9(4)
C15 C16 C17 122.9(5)
N18 C17 C16 119.0(5)
C17 N18 C19 117.3(5)
C17 N18 Tc 116.2(3)
C19 N18 Tc 126.3(3)
N18 C19 C20 112.6(4)
C19 C20 C21 110.6(5)
N31 C21 C20 112.5(4)
C32 N31 C36 108.2(4)
C32 N31 C21 111.9(5)
C36 N31 C21 111.6(4)
N31 C32 C33 110.5(5)
N34 C33 C32 111.6(5)
C41 N34 C35 115.2(4)
C41 N34 C33 117.3(4)
C35 N34 C33 108.0(4)
N34 C35 C36 111.2(5)
N31 C36 C35 110.5(4)
C42 C41 C46 118.3(5)
C42 C41 N34 122.7(5)
C46 C41 N34 119.0(5)
C41 C42 C43 120.0(6)
C44 C43 C42 120.7(6)
C43 C44 C45 120.3(7)
C46 C45 C44 119.5(6)
O47 C46 C45 123.1(5)
O47 C46 C41 115.7(5)
C45 C46 C41 121.2(5)
C46 O47 C48 117.9(5)

loop_
_geom_bond_atom_site_label_1
_geom_bond_atom_site_label_2
_geom_bond_distance
Tc C1 1.892(6)
Tc C3 1.896(6)
Tc C2 1.914(6)
Tc N18 2.159(4)
Tc N11 2.182(4)
Tc Cl 2.4760(13)
C1 O1 1.155(6)
C2 O2 1.147(7)
C3 O3 1.143(6)
N11 C12 1.335(6)
N11 C16 1.348(7)
C12 C13 1.374(7)
C13 C14 1.363(9)
C14 C15 1.372(8)
C15 C16 1.384(7)
C16 C17 1.457(7)
C17 N18 1.275(6)
N18 C19 1.465(6)
C19 C20 1.522(7)
C20 C21 1.524(7)
C21 N31 1.464(7)
N31 C32 1.448(6)
N31 C36 1.459(7)
C32 C33 1.490(8)
C33 N34 1.473(6)
N34 C41 1.405(7)
N34 C35 1.464(6)
C35 C36 1.502(8)
C41 C42 1.383(7)
C41 C46 1.402(7)
C42 C43 1.403(9)
C43 C44 1.358(9)
C44 C45 1.384(8)
C45 C46 1.381(8)
C46 O47 1.366(6)
O47 C48 1.430(7)
